data_4510190
loop_
_publ_author_name
'Pham, Phuong-Truc T.'
'Bader, Mamoun M.'

_publ_section_title
;
 Inter- and Intramolecular Interactions in Some Bromo- and
 Tricyanovinyl-Substituted Thiophenes and Ethylenedioxythiophenes
;
_journal_issue 3
_journal_name_full 'Crystal Growth &amp; Design'
_journal_page_first 916
_journal_paper_doi 10.1021/cg401513n
_journal_volume 14
_journal_year 2014
_chemical_formula_moiety 'C12 H8 Br2 O4 S2'
_chemical_formula_sum 'C12 H8 Br2 O4 S2'
_chemical_formula_weight 440.12
_chemical_name_common 03169
_chemical_name_systematic
; 
 ? 
;
_space_group_IT_number 15
_symmetry_cell_setting monoclinic
_symmetry_space_group_name_Hall '-C 2yc'
_symmetry_space_group_name_H-M 'C 1 2/c 1'
_atom_sites_solution_hydrogens geom
_atom_sites_solution_primary direct
_atom_sites_solution_secondary difmap
_audit_creation_method SHELXL-97
_cell_angle_alpha 90.00
_cell_angle_beta 120.464(2)
_cell_angle_gamma 90.00
_cell_formula_units_Z 4
_cell_length_a 19.311(3)
_cell_length_b 5.1730(8)
_cell_length_c 15.885(3)
_cell_measurement_reflns_used 1023
_cell_measurement_temperature 173(2)
_cell_volume 1367.8(4)
_computing_cell_refinement 'SAINT, Bruker'
_computing_data_collection 'SMART, Bruker'
_computing_data_reduction 'SAINT, Bruker'
_computing_molecular_graphics 'SHELXTL, Bruker'
_computing_structure_refinement SHELXL-97
_computing_structure_solution SIR97
_diffrn_ambient_temperature 173(2)
_diffrn_measured_fraction_theta_full 0.998
_diffrn_measured_fraction_theta_max 0.998
_diffrn_measurement_device_type 'Siemens SMART Platform CCD'
_diffrn_measurement_method 'area detector, omega scans'
_diffrn_radiation_monochromator graphite
_diffrn_radiation_source 'normal-focus sealed tube'
_diffrn_radiation_type MoK\a
_diffrn_radiation_wavelength 0.71073
_diffrn_reflns_av_R_equivalents 0.0306
_diffrn_reflns_av_sigmaI/netI 0.0234
_diffrn_reflns_limit_h_max 24
_diffrn_reflns_limit_h_min -24
_diffrn_reflns_limit_k_max 6
_diffrn_reflns_limit_k_min -6
_diffrn_reflns_limit_l_max 20
_diffrn_reflns_limit_l_min -20
_diffrn_reflns_number 7671
_diffrn_reflns_theta_full 27.52
_diffrn_reflns_theta_max 27.52
_diffrn_reflns_theta_min 2.45
_exptl_absorpt_coefficient_mu 6.240
_exptl_absorpt_correction_T_max 1.000000
_exptl_absorpt_correction_T_min 0.636416
_exptl_absorpt_correction_type multi-scan
_exptl_absorpt_process_details 'SADABS, R. Blessing, 1995'
_exptl_crystal_colour brown
_exptl_crystal_density_diffrn 2.137
_exptl_crystal_density_method 'not measured'
_exptl_crystal_description plate
_exptl_crystal_F_000 856
_exptl_crystal_size_max 0.36
_exptl_crystal_size_mid 0.20
_exptl_crystal_size_min 0.07
_refine_diff_density_max 0.341
_refine_diff_density_min -0.397
_refine_diff_density_rms 0.074
_refine_ls_extinction_method none
_refine_ls_goodness_of_fit_ref 1.022
_refine_ls_hydrogen_treatment refall
_refine_ls_matrix_type full
_refine_ls_number_parameters 107
_refine_ls_number_reflns 1570
_refine_ls_number_restraints 0
_refine_ls_restrained_S_all 1.022
_refine_ls_R_factor_all 0.0292
_refine_ls_R_factor_gt 0.0242
_refine_ls_shift/su_max 0.001
_refine_ls_shift/su_mean 0.000
_refine_ls_structure_factor_coef Fsqd
_refine_ls_weighting_details 'calc w=1/[\s^2^(Fo^2^)+(0.0228P)^2^+2.9890P] where P=(Fo^2^+2Fc^2^)/3'
_refine_ls_weighting_scheme calc
_refine_ls_wR_factor_gt 0.0517
_refine_ls_wR_factor_ref 0.0533
_reflns_number_gt 1428
_reflns_number_total 1570
_reflns_threshold_expression >2sigma(I)
_cod_data_source_file cg401513n_si_011.cif
_cod_data_source_block 03169
_cod_original_sg_symbol_H-M C2/c
_cod_database_code 4510190

loop_
_symmetry_equiv_pos_as_xyz
'x, y, z'
'-x, y, -z+1/2'
'x+1/2, y+1/2, z'
'-x+1/2, y+1/2, -z+1/2'
'-x, -y, -z'
'x, -y, z-1/2'
'-x+1/2, -y+1/2, -z'
'x+1/2, -y+1/2, z-1/2'

loop_
_atom_site_label
_atom_site_type_symbol
_atom_site_fract_x
_atom_site_fract_y
_atom_site_fract_z
_atom_site_U_iso_or_equiv
_atom_site_adp_type
_atom_site_occupancy
_atom_site_symmetry_multiplicity
_atom_site_calc_flag
Br1 Br 0.799770(14) 0.71083(5) 0.334533(17) 0.02556(9) Uani 1 1 d
S1 S 0.93446(3) 0.29917(11) 0.38756(4) 0.02143(13) Uani 1 1 d
O1 O 0.82557(10) 0.4316(3) 0.53311(12) 0.0284(4) Uani 1 1 d
O2 O 0.94491(10) 0.0220(3) 0.62148(12) 0.0274(4) Uani 1 1 d
C1 C 0.86683(13) 0.4432(4) 0.41326(17) 0.0218(5) Uani 1 1 d
C2 C 0.87136(14) 0.3480(4) 0.49540(17) 0.0213(5) Uani 1 1 d
C3 C 0.92951(14) 0.1476(5) 0.53795(17) 0.0219(5) Uani 1 1 d
C4 C 0.96935(13) 0.0960(4) 0.48861(16) 0.0194(4) Uani 1 1 d
C5 C 0.85501(19) 0.3326(6) 0.6307(2) 0.0357(7) Uani 1 1 d
H5A H 0.8145(18) 0.348(6) 0.642(2) 0.035(8) Uiso 1 1 d
H5B H 0.8992(18) 0.438(6) 0.677(2) 0.037(8) Uiso 1 1 d
C6 C 0.87817(17) 0.0531(6) 0.6384(2) 0.0333(6) Uani 1 1 d
H6A H 0.8972(19) -0.007(7) 0.704(2) 0.052(9) Uiso 1 1 d
H6B H 0.8307(18) -0.053(6) 0.589(2) 0.033(8) Uiso 1 1 d

loop_
_atom_site_aniso_label
_atom_site_aniso_U_11
_atom_site_aniso_U_22
_atom_site_aniso_U_33
_atom_site_aniso_U_23
_atom_site_aniso_U_13
_atom_site_aniso_U_12
Br1 0.02618(13) 0.02299(13) 0.02544(14) 0.00258(9) 0.01157(10) 0.00342(10)
S1 0.0227(3) 0.0237(3) 0.0204(3) 0.0013(2) 0.0128(2) 0.0012(2)
O1 0.0317(9) 0.0318(10) 0.0301(9) 0.0062(8) 0.0217(8) 0.0099(8)
O2 0.0290(9) 0.0357(10) 0.0254(9) 0.0081(7) 0.0195(7) 0.0092(7)
C1 0.0197(11) 0.0204(11) 0.0250(12) 0.0009(9) 0.0111(10) 0.0024(9)
C2 0.0208(11) 0.0224(12) 0.0236(11) -0.0023(9) 0.0135(10) 0.0009(9)
C3 0.0218(11) 0.0237(12) 0.0209(11) 0.0009(9) 0.0112(9) -0.0006(9)
C4 0.0195(11) 0.0219(11) 0.0181(11) -0.0012(9) 0.0104(9) -0.0011(9)
C5 0.0423(17) 0.0441(18) 0.0328(15) 0.0069(12) 0.0279(14) 0.0139(13)
C6 0.0365(15) 0.0432(16) 0.0344(15) 0.0106(13) 0.0282(13) 0.0111(13)

loop_
_atom_type_symbol
_atom_type_description
_atom_type_scat_dispersion_real
_atom_type_scat_dispersion_imag
_atom_type_scat_source
C C 0.0033 0.0016 'International Tables Vol C Tables 4.2.6.8 and 6.1.1.4'
H H 0.0000 0.0000 'International Tables Vol C Tables 4.2.6.8 and 6.1.1.4'
O O 0.0106 0.0060 'International Tables Vol C Tables 4.2.6.8 and 6.1.1.4'
S S 0.1246 0.1234 'International Tables Vol C Tables 4.2.6.8 and 6.1.1.4'
Br Br -0.2901 2.4595 'International Tables Vol C Tables 4.2.6.8 and 6.1.1.4'

loop_
_geom_angle_atom_site_label_1
_geom_angle_atom_site_label_2
_geom_angle_atom_site_label_3
_geom_angle
_geom_angle_site_symmetry_1
_geom_angle_site_symmetry_3
C1 S1 C4 91.61(11) . .
C2 O1 C5 111.55(19) . .
C3 O2 C6 110.47(19) . .
C2 C1 S1 112.61(17) . .
C2 C1 Br1 126.58(17) . .
S1 C1 Br1 120.76(13) . .
C1 C2 O1 124.5(2) . .
C1 C2 C3 111.9(2) . .
O1 C2 C3 123.6(2) . .
O2 C3 C4 123.5(2) . .
O2 C3 C2 122.6(2) . .
C4 C3 C2 114.0(2) . .
C3 C4 C4 128.0(3) . 5_756
C3 C4 S1 109.94(17) . .
C4 C4 S1 122.1(2) 5_756 .
O1 C5 C6 111.6(2) . .
O1 C5 H5A 106(2) . .
C6 C5 H5A 109(2) . .
O1 C5 H5B 109.6(18) . .
C6 C5 H5B 111.8(18) . .
H5A C5 H5B 108(3) . .
O2 C6 C5 110.3(2) . .
O2 C6 H6A 106.2(19) . .
C5 C6 H6A 109(2) . .
O2 C6 H6B 109.9(16) . .
C5 C6 H6B 110.2(17) . .
H6A C6 H6B 111(3) . .

loop_
_geom_bond_atom_site_label_1
_geom_bond_atom_site_label_2
_geom_bond_distance
_geom_bond_site_symmetry_2
Br1 C1 1.875(2) .
S1 C1 1.723(2) .
S1 C4 1.743(2) .
O1 C2 1.366(3) .
O1 C5 1.447(3) .
O2 C3 1.368(3) .
O2 C6 1.453(3) .
C1 C2 1.355(3) .
C2 C3 1.422(3) .
C3 C4 1.374(3) .
C4 C4 1.444(4) 5_756
C5 C6 1.500(4) .
C5 H5A 0.89(3) .
C5 H5B 0.97(3) .
C6 H6A 0.97(3) .
C6 H6B 1.01(3) .

loop_
_geom_torsion_atom_site_label_1
_geom_torsion_atom_site_label_2
_geom_torsion_atom_site_label_3
_geom_torsion_atom_site_label_4
_geom_torsion
_geom_torsion_site_symmetry_4
C4 S1 C1 C2 1.45(19) .
C4 S1 C1 Br1 179.07(14) .
S1 C1 C2 O1 178.73(18) .
Br1 C1 C2 O1 1.3(4) .
S1 C1 C2 C3 -1.7(3) .
Br1 C1 C2 C3 -179.10(17) .
C5 O1 C2 C1 -168.2(2) .
C5 O1 C2 C3 12.2(3) .
C6 O2 C3 C4 -161.2(2) .
C6 O2 C3 C2 20.0(3) .
C1 C2 C3 O2 179.9(2) .
O1 C2 C3 O2 -0.4(4) .
C1 C2 C3 C4 1.0(3) .
O1 C2 C3 C4 -179.4(2) .
O2 C3 C4 C4 1.9(4) 5_756
C2 C3 C4 C4 -179.1(3) 5_756
O2 C3 C4 S1 -178.84(18) .
C2 C3 C4 S1 0.1(3) .
C1 S1 C4 C3 -0.84(18) .
C1 S1 C4 C4 178.4(3) 5_756
C2 O1 C5 C6 -42.5(3) .
C3 O2 C6 C5 -49.7(3) .
O1 C5 C6 O2 64.0(3) .
